data_2234906
loop_
_publ_author_name
'Umar, M. Naveed'
'Tahir, M. Nawaz'
'Shoaib, Mohammad'
'Ali, Akbar'
'Khan, Imran'

_publ_section_title
;
 <i>N</i>-Methylpyrrolidine-1-carbothioamide
;
_journal_coeditor_code BQ2355
_journal_issue 6
_journal_name_full 'Acta Crystallographica Section E'
_journal_page_first o1706
_journal_paper_doi 10.1107/S1600536812020971
_journal_volume 68
_journal_year 2012
_chemical_formula_iupac 'C6 H12 N2 S'
_chemical_formula_moiety 'C6 H12 N2 S'
_chemical_formula_sum 'C6 H12 N2 S'
_chemical_formula_weight 144.25
_chemical_name_systematic
;
<i>N</i>-Methylpyrrolidine-1-carbothioamide
;
_space_group_IT_number 2
_symmetry_cell_setting triclinic
_symmetry_space_group_name_Hall '-P 1'
_symmetry_space_group_name_H-M 'P -1'
_atom_sites_solution_hydrogens geom
_atom_sites_solution_primary direct
_atom_sites_solution_secondary difmap
_audit_creation_method SHELXL-97
_cell_angle_alpha 73.725(14)
_cell_angle_beta 86.656(15)
_cell_angle_gamma 76.177(16)
_cell_formula_units_Z 4
_cell_length_a 8.616(2)
_cell_length_b 9.077(2)
_cell_length_c 10.796(3)
_cell_measurement_reflns_used 1204
_cell_measurement_temperature 296(2)
_cell_measurement_theta_max 26.00
_cell_measurement_theta_min 2.40
_cell_volume 787.0(3)
_computing_cell_refinement 'SAINT (Bruker, 2007)'
_computing_data_collection 'APEX2 (Bruker, 2007)'
_computing_data_reduction 'SAINT (Bruker, 2007)'
_computing_molecular_graphics 'ORTEP-3 for Windows (Farrugia, 1997) and PLATON (Spek, 2009)'
_computing_publication_material 'WinGX (Farrugia, 1999) and PLATON (Spek, 2009)'
_computing_structure_refinement 'SHELXL97 (Sheldrick, 2008)'
_computing_structure_solution 'SHELXS97 (Sheldrick, 2008)'
_diffrn_ambient_temperature 296(2)
_diffrn_detector_area_resol_mean 8.10
_diffrn_measured_fraction_theta_full 0.976
_diffrn_measured_fraction_theta_max 0.976
_diffrn_measurement_device_type 'Bruker Kappa APEXII CCD'
_diffrn_measurement_method \w
_diffrn_radiation_monochromator graphite
_diffrn_radiation_source 'fine-focus sealed tube'
_diffrn_radiation_type MoK\a
_diffrn_radiation_wavelength 0.71073
_diffrn_reflns_av_R_equivalents 0.0668
_diffrn_reflns_av_sigmaI/netI 0.0737
_diffrn_reflns_limit_h_max 10
_diffrn_reflns_limit_h_min -10
_diffrn_reflns_limit_k_max 11
_diffrn_reflns_limit_k_min -11
_diffrn_reflns_limit_l_max 13
_diffrn_reflns_limit_l_min -13
_diffrn_reflns_number 9119
_diffrn_reflns_theta_full 24.99
_diffrn_reflns_theta_max 24.99
_diffrn_reflns_theta_min 2.40
_diffrn_standards_number 0
_exptl_absorpt_coefficient_mu 0.329
_exptl_absorpt_correction_T_max 0.966
_exptl_absorpt_correction_T_min 0.957
_exptl_absorpt_correction_type multi-scan
_exptl_absorpt_process_details '(SADABS; Bruker, 2005)'
_exptl_crystal_colour colorless
_exptl_crystal_density_diffrn 1.217
_exptl_crystal_density_method 'not measured'
_exptl_crystal_description prism
_exptl_crystal_F_000 312
_exptl_crystal_size_max 0.30
_exptl_crystal_size_mid 0.25
_exptl_crystal_size_min 0.20
_refine_diff_density_max 0.432
_refine_diff_density_min -0.327
_refine_ls_goodness_of_fit_ref 1.042
_refine_ls_hydrogen_treatment constr
_refine_ls_matrix_type full
_refine_ls_number_parameters 165
_refine_ls_number_reflns 2699
_refine_ls_number_restraints 0
_refine_ls_restrained_S_all 1.042
_refine_ls_R_factor_all 0.1406
_refine_ls_R_factor_gt 0.0787
_refine_ls_shift/su_max 0.000
_refine_ls_shift/su_mean 0.000
_refine_ls_structure_factor_coef Fsqd
_refine_ls_weighting_details 'calc w=1/[\s^2^(Fo^2^)+(0.1268P)^2^+0.3916P] where P=(Fo^2^+2Fc^2^)/3'
_refine_ls_weighting_scheme calc
_refine_ls_wR_factor_gt 0.1997
_refine_ls_wR_factor_ref 0.2618
_reflns_number_gt 1385
_reflns_number_total 2699
_reflns_threshold_expression I>3\s(I)
_cod_data_source_file bq2355.cif
_cod_data_source_block I
_cod_database_code 2234906
_cod_database_fobs_code 2234906

loop_
_symmetry_equiv_pos_site_id
_symmetry_equiv_pos_as_xyz
1 x,y,z
2 -x,-y,-z

loop_
_atom_site_type_symbol
_atom_site_label
_atom_site_fract_x
_atom_site_fract_y
_atom_site_fract_z
_atom_site_U_iso_or_equiv
_atom_site_adp_type
_atom_site_calc_flag
_atom_site_refinement_flags
_atom_site_occupancy
_atom_site_symmetry_multiplicity
C C1 0.4239(8) 0.1340(7) 0.3083(6) 0.101(2) Uani d . 1 1
H H1A 0.3186 0.1209 0.3350 0.151 Uiso calc R 1 1
H H1B 0.4965 0.0862 0.3803 0.151 Uiso calc R 1 1
H H1C 0.4586 0.0844 0.2406 0.151 Uiso calc R 1 1
C C2 0.3360(6) 0.3972(7) 0.1594(5) 0.0699(14) Uani d . 1 1
C C3 0.2574(7) 0.6685(8) 0.0191(5) 0.0913(18) Uani d . 1 1
H H3A 0.2961 0.6484 -0.0622 0.110 Uiso calc R 1 1
H H3B 0.1437 0.6732 0.0248 0.110 Uiso calc R 1 1
C C4 0.2906(12) 0.8143(10) 0.0304(9) 0.153(3) Uani d . 1 1
H H4A 0.3452 0.8611 -0.0463 0.184 Uiso calc R 1 1
H H4B 0.1906 0.8885 0.0365 0.184 Uiso calc R 1 1
C C5 0.3868(11) 0.7860(8) 0.1411(7) 0.123(3) Uani d . 1 1
H H5A 0.3265 0.8361 0.2030 0.148 Uiso calc R 1 1
H H5B 0.4801 0.8297 0.1166 0.148 Uiso calc R 1 1
C C6 0.4365(7) 0.6143(7) 0.1987(5) 0.0846(17) Uani d . 1 1
H H6A 0.4123 0.5869 0.2900 0.101 Uiso calc R 1 1
H H6B 0.5503 0.5764 0.1880 0.101 Uiso calc R 1 1
C C7 0.0612(8) 0.8849(7) 0.7020(6) 0.0905(18) Uani d . 1 1
H H7A 0.1661 0.8968 0.7156 0.136 Uiso calc R 1 1
H H7B -0.0082 0.9109 0.7695 0.136 Uiso calc R 1 1
H H7C 0.0199 0.9542 0.6202 0.136 Uiso calc R 1 1
C C8 0.1664(6) 0.6492(6) 0.6253(4) 0.0668(14) Uani d . 1 1
C C9 0.2534(7) 0.4014(7) 0.5615(5) 0.0791(15) Uani d . 1 1
H H9A 0.3672 0.3846 0.5754 0.095 Uiso calc R 1 1
H H9B 0.2292 0.4497 0.4704 0.095 Uiso calc R 1 1
C C10 0.2012(10) 0.2515(9) 0.6076(8) 0.126(3) Uani d . 1 1
H H10A 0.1297 0.2437 0.5447 0.151 Uiso calc R 1 1
H H10B 0.2930 0.1627 0.6193 0.151 Uiso calc R 1 1
C C11 0.1210(11) 0.2487(8) 0.7269(7) 0.125(3) Uani d . 1 1
H H11A 0.1933 0.1864 0.7980 0.150 Uiso calc R 1 1
H H11B 0.0307 0.2009 0.7314 0.150 Uiso calc R 1 1
C C12 0.0651(7) 0.4120(6) 0.7365(5) 0.0768(15) Uani d . 1 1
H H12A -0.0481 0.4515 0.7165 0.092 Uiso calc R 1 1
H H12B 0.0846 0.4183 0.8222 0.092 Uiso calc R 1 1
N N1 0.4210(5) 0.2971(5) 0.2626(4) 0.0771(13) Uani d . 1 1
H H1 0.4775 0.3348 0.3037 0.093 Uiso calc R 1 1
N N2 0.3437(5) 0.5463(6) 0.1280(4) 0.0739(12) Uani d . 1 1
N N3 0.0697(5) 0.7250(5) 0.7032(4) 0.0746(12) Uani d . 1 1
H H4 0.0100 0.6740 0.7564 0.089 Uiso calc R 1 1
N N4 0.1603(5) 0.5002(5) 0.6404(4) 0.0677(11) Uani d . 1 1
S S1 0.22218(19) 0.3304(2) 0.07310(14) 0.0932(6) Uani d . 1 1
S S2 0.28575(19) 0.74016(18) 0.51593(13) 0.0881(6) Uani d . 1 1

loop_
_atom_site_aniso_label
_atom_site_aniso_U_11
_atom_site_aniso_U_22
_atom_site_aniso_U_33
_atom_site_aniso_U_12
_atom_site_aniso_U_13
_atom_site_aniso_U_23
C1 0.122(5) 0.099(5) 0.083(4) -0.026(4) -0.013(4) -0.024(4)
C2 0.071(3) 0.102(4) 0.040(3) -0.018(3) 0.003(2) -0.027(3)
C3 0.087(4) 0.116(5) 0.060(3) -0.020(4) -0.009(3) -0.007(3)
C4 0.202(10) 0.116(6) 0.127(7) -0.046(6) -0.058(7) 0.007(5)
C5 0.180(8) 0.100(5) 0.095(5) -0.040(5) -0.017(5) -0.025(4)
C6 0.102(4) 0.107(5) 0.052(3) -0.030(4) -0.004(3) -0.027(3)
C7 0.115(5) 0.085(4) 0.078(4) -0.024(3) 0.000(3) -0.032(3)
C8 0.071(3) 0.088(4) 0.042(3) -0.018(3) -0.014(2) -0.016(3)
C9 0.081(4) 0.100(4) 0.061(3) -0.013(3) -0.001(3) -0.035(3)
C10 0.154(7) 0.104(5) 0.136(7) -0.036(5) 0.023(6) -0.061(5)
C11 0.187(8) 0.088(5) 0.109(6) -0.044(5) 0.038(5) -0.036(4)
C12 0.093(4) 0.096(4) 0.050(3) -0.038(3) 0.000(3) -0.021(3)
N1 0.088(3) 0.093(3) 0.054(3) -0.023(3) -0.011(2) -0.022(2)
N2 0.081(3) 0.098(3) 0.041(2) -0.020(3) -0.009(2) -0.017(2)
N3 0.090(3) 0.086(3) 0.055(3) -0.031(2) 0.008(2) -0.023(2)
N4 0.083(3) 0.080(3) 0.045(2) -0.021(2) -0.001(2) -0.023(2)
S1 0.0962(12) 0.1408(15) 0.0594(9) -0.0374(10) -0.0056(8) -0.0447(9)
S2 0.0935(12) 0.1108(13) 0.0601(9) -0.0357(9) 0.0018(8) -0.0135(8)

loop_
_atom_type_symbol
_atom_type_description
_atom_type_scat_dispersion_real
_atom_type_scat_dispersion_imag
_atom_type_scat_source
C C 0.0033 0.0016 'International Tables Vol C Tables 4.2.6.8 and 6.1.1.4'
H H 0.0000 0.0000 'International Tables Vol C Tables 4.2.6.8 and 6.1.1.4'
N N 0.0061 0.0033 'International Tables Vol C Tables 4.2.6.8 and 6.1.1.4'
S S 0.1246 0.1234 'International Tables Vol C Tables 4.2.6.8 and 6.1.1.4'

loop_
_geom_angle_atom_site_label_1
_geom_angle_atom_site_label_2
_geom_angle_atom_site_label_3
_geom_angle
N1 C1 H1A 109.5
N1 C1 H1B 109.5
H1A C1 H1B 109.5
N1 C1 H1C 109.5
H1A C1 H1C 109.5
H1B C1 H1C 109.5
N2 C2 N1 118.2(4)
N2 C2 S1 121.6(4)
N1 C2 S1 120.2(4)
C4 C3 N2 104.4(5)
C4 C3 H3A 110.9
N2 C3 H3A 110.9
C4 C3 H3B 110.9
N2 C3 H3B 110.9
H3A C3 H3B 108.9
C5 C4 C3 111.2(6)
C5 C4 H4A 109.4
C3 C4 H4A 109.4
C5 C4 H4B 109.4
C3 C4 H4B 109.4
H4A C4 H4B 108.0
C4 C5 C6 108.3(6)
C4 C5 H5A 110.0
C6 C5 H5A 110.0
C4 C5 H5B 110.0
C6 C5 H5B 110.0
H5A C5 H5B 108.4
C5 C6 N2 104.9(5)
C5 C6 H6A 110.8
N2 C6 H6A 110.8
C5 C6 H6B 110.8
N2 C6 H6B 110.8
H6A C6 H6B 108.8
N3 C7 H7A 109.5
N3 C7 H7B 109.5
H7A C7 H7B 109.5
N3 C7 H7C 109.5
H7A C7 H7C 109.5
H7B C7 H7C 109.5
N4 C8 N3 115.8(5)
N4 C8 S2 122.6(4)
N3 C8 S2 121.6(4)
N4 C9 C10 103.7(5)
N4 C9 H9A 111.0
C10 C9 H9A 111.0
N4 C9 H9B 111.0
C10 C9 H9B 111.0
H9A C9 H9B 109.0
C11 C10 C9 108.4(6)
C11 C10 H10A 110.0
C9 C10 H10A 110.0
C11 C10 H10B 110.0
C9 C10 H10B 110.0
H10A C10 H10B 108.4
C10 C11 C12 108.9(6)
C10 C11 H11A 109.9
C12 C11 H11A 109.9
C10 C11 H11B 109.9
C12 C11 H11B 109.9
H11A C11 H11B 108.3
N4 C12 C11 103.6(5)
N4 C12 H12A 111.0
C11 C12 H12A 111.0
N4 C12 H12B 111.0
C11 C12 H12B 111.0
H12A C12 H12B 109.0
C2 N1 C1 124.6(5)
C2 N1 H1 117.7
C1 N1 H1 117.7
C2 N2 C3 124.3(5)
C2 N2 C6 125.1(4)
C3 N2 C6 110.6(5)
C8 N3 C7 123.9(5)
C8 N3 H4 118.0
C7 N3 H4 118.0
C8 N4 C12 125.5(4)
C8 N4 C9 123.2(4)
C12 N4 C9 111.3(4)

loop_
_geom_bond_atom_site_label_1
_geom_bond_atom_site_label_2
_geom_bond_distance
C1 N1 1.418(7)
C1 H1A 0.9600
C1 H1B 0.9600
C1 H1C 0.9600
C2 N2 1.316(6)
C2 N1 1.346(6)
C2 S1 1.705(5)
C3 C4 1.457(9)
C3 N2 1.464(7)
C3 H3A 0.9700
C3 H3B 0.9700
C4 C5 1.423(10)
C4 H4A 0.9700
C4 H4B 0.9700
C5 C6 1.473(8)
C5 H5A 0.9700
C5 H5B 0.9700
C6 N2 1.474(6)
C6 H6A 0.9700
C6 H6B 0.9700
C7 N3 1.432(6)
C7 H7A 0.9600
C7 H7B 0.9600
C7 H7C 0.9600
C8 N4 1.330(6)
C8 N3 1.358(6)
C8 S2 1.688(5)
C9 N4 1.475(6)
C9 C10 1.480(9)
C9 H9A 0.9700
C9 H9B 0.9700
C10 C11 1.422(10)
C10 H10A 0.9700
C10 H10B 0.9700
C11 C12 1.476(8)
C11 H11A 0.9700
C11 H11B 0.9700
C12 N4 1.462(6)
C12 H12A 0.9700
C12 H12B 0.9700
N1 H1 0.8600
N3 H4 0.8600

loop_
_geom_hbond_atom_site_label_D
_geom_hbond_atom_site_label_H
_geom_hbond_atom_site_label_A
_geom_hbond_site_symmetry_A
_geom_hbond_distance_DH
_geom_hbond_distance_HA
_geom_hbond_distance_DA
_geom_hbond_angle_DHA
N1 H1 S2 2_666 0.86 2.73 3.472(5) 144.8
N3 H4 S1 2_566 0.86 2.64 3.410(5) 150.0
C12 H12B S1 1_556 0.97 2.84 3.765(5) 158.8

loop_
_geom_torsion_atom_site_label_1
_geom_torsion_atom_site_label_2
_geom_torsion_atom_site_label_3
_geom_torsion_atom_site_label_4
_geom_torsion
N2 C3 C4 C5 -1.7(10)
C3 C4 C5 C6 6.6(11)
C4 C5 C6 N2 -8.6(8)
N4 C9 C10 C11 -15.4(8)
C9 C10 C11 C12 21.4(10)
C10 C11 C12 N4 -17.9(8)
N2 C2 N1 C1 179.6(5)
S1 C2 N1 C1 -0.3(7)
N1 C2 N2 C3 -179.7(5)
S1 C2 N2 C3 0.3(7)
N1 C2 N2 C6 -1.1(8)
S1 C2 N2 C6 178.8(4)
C4 C3 N2 C2 174.7(6)
C4 C3 N2 C6 -4.0(7)
C5 C6 N2 C2 -170.9(6)
C5 C6 N2 C3 7.8(6)
N4 C8 N3 C7 179.3(5)
S2 C8 N3 C7 -1.0(7)
N3 C8 N4 C12 -3.0(7)
S2 C8 N4 C12 177.3(4)
N3 C8 N4 C9 178.1(4)
S2 C8 N4 C9 -1.6(6)
C11 C12 N4 C8 -170.9(5)
C11 C12 N4 C9 8.1(6)
C10 C9 N4 C8 -176.9(5)
C10 C9 N4 C12 4.1(6)

loop_
_cod_related_entry_id
_cod_related_entry_database
_cod_related_entry_code
1 ChemSpider 12632305
